data_1525657
loop_
_publ_author_name
'Belin, S.'
'Burel, L.'
'Chevrel, R.'
'Sergent, M.'

_publ_section_title
;
 Self-molybdenum intercalation: stabilization of metastable pseudo-binary
 Chevrel phases in Mo6 Se8 - Mo6 S8 system
;
_journal_name_full 'Materials Research Bulletin'
_journal_page_first 151
_journal_page_last 168
_journal_volume 35
_journal_year 2000
_chemical_formula_sum 'Mo6.3 S3.84 Se4.16'
_chemical_name_systematic 'Mo6.3 Se4.16 S3.84'
_space_group_IT_number 148
_symmetry_space_group_name_Hall '-P 3*'
_symmetry_space_group_name_H-M 'R -3 :R'
_cell_angle_alpha 93.11
_cell_angle_beta 93.11
_cell_angle_gamma 93.11
_cell_formula_units_Z 1
_cell_length_a 6.565
_cell_length_b 6.565
_cell_length_c 6.565
_cell_volume 281.649
_citation_journal_id_ASTM MRBUAC
_cod_data_source_file Belin_MRBUAC_2000_292.cif
_cod_data_source_block Mo6.3S3.84Se4.16
_cod_original_sg_symbol_Hall '-R 3 (-y+z,x+z,-x+y+z)'
_cod_database_code 1525657

loop_
_symmetry_equiv_pos_as_xyz
x,y,z
z,x,y
y,z,x
-x,-y,-z
-z,-x,-y
-y,-z,-x

loop_
_atom_site_label
_atom_site_type_symbol
_atom_site_fract_x
_atom_site_fract_y
_atom_site_fract_z
_atom_site_occupancy
_atom_site_U_iso_or_equiv
Se2 Se-2 0.2031 0.2031 0.2031 0.85 0.0
S2 S-2 0.2031 0.2031 0.2031 0.15 0.0
Mo2 Mo+2 0.985 0.49 0.925 0.05 0.0
Mo1 Mo+2 0.2197 0.41 0.546 1 0.0
Se1 Se-2 0.3745 0.1279 0.74 0.41 0.0
S1 S-2 0.3745 0.1279 0.74 0.59 0.0
